data_2215532
loop_
_publ_author_name
'Juan Wang'
'Ling Qin'
'Yue Wang'
'Guang-Bin Li'
'Yi Deng'

_publ_section_title
;
 8-Chloro-6,11-dihydro-5<i>H</i>-benzo[5,6]cyclohepta[1,2-<i>b</i>]pyridine
;
_journal_coeditor_code HG2293
_journal_issue 10
_journal_name_full 'Acta Crystallographica Section E'
_journal_page_first o4131
_journal_page_last o4131
_journal_paper_doi 10.1107/S1600536807045813
_journal_volume 63
_journal_year 2007
_chemical_formula_iupac 'C14 H12 Cl N'
_chemical_formula_moiety 'C14 H12 Cl N'
_chemical_formula_sum 'C14 H12 Cl N'
_chemical_formula_weight 229.70
_chemical_melting_point .372E-305
_chemical_name_systematic
;
8-Chloro-6,11-dihydro-5H-benzo[5,6]cyclohepta[1,2-b]pyridine
;
_space_group_IT_number 14
_symmetry_cell_setting monoclinic
_symmetry_space_group_name_Hall '-P 2ybc'
_symmetry_space_group_name_H-M 'P 1 21/c 1'
_atom_sites_solution_hydrogens geom
_atom_sites_solution_primary direct
_atom_sites_solution_secondary difmap
_audit_creation_method SHELXL-97
_cell_angle_alpha 90.00
_cell_angle_beta 103.841(4)
_cell_angle_gamma 90.00
_cell_formula_units_Z 4
_cell_length_a 10.609(3)
_cell_length_b 13.588(3)
_cell_length_c 8.1997(18)
_cell_measurement_reflns_used 3781
_cell_measurement_temperature 294(2)
_cell_measurement_theta_max 26.16
_cell_measurement_theta_min 2.48
_cell_volume 1147.7(5)
_computing_cell_refinement 'SAINT (Bruker, 1997)'
_computing_data_collection 'SMART (Bruker, 1997)'
_computing_data_reduction 'SAINT (Bruker, 1997)'
_computing_molecular_graphics 'SHELXTL (Bruker, 1997)'
_computing_publication_material 'SHELXTL (Bruker, 1997)'
_computing_structure_refinement 'SHELXL97 (Sheldrick, 1997)'
_computing_structure_solution 'SHELXS97 (Sheldrick, 1997)'
_diffrn_ambient_temperature 294(2)
_diffrn_measured_fraction_theta_full 1.000
_diffrn_measured_fraction_theta_max 1.000
_diffrn_measurement_device_type 'Bruker SMART CCD area-detector'
_diffrn_measurement_method '\f and \w'
_diffrn_radiation_monochromator graphite
_diffrn_radiation_source 'fine-focus sealed tube'
_diffrn_radiation_type MoK\a
_diffrn_radiation_wavelength 0.71073
_diffrn_reflns_av_R_equivalents 0.0213
_diffrn_reflns_av_sigmaI/netI 0.0176
_diffrn_reflns_limit_h_max 12
_diffrn_reflns_limit_h_min -12
_diffrn_reflns_limit_k_max 16
_diffrn_reflns_limit_k_min -16
_diffrn_reflns_limit_l_max 9
_diffrn_reflns_limit_l_min -9
_diffrn_reflns_number 8106
_diffrn_reflns_theta_full 25.02
_diffrn_reflns_theta_max 25.02
_diffrn_reflns_theta_min 1.98
_exptl_absorpt_coefficient_mu 0.302
_exptl_absorpt_correction_T_max 0.9477
_exptl_absorpt_correction_T_min 0.9366
_exptl_absorpt_correction_type multi-scan
_exptl_absorpt_process_details '(SADABS; Bruker, 1997)'
_exptl_crystal_colour colorless
_exptl_crystal_density_diffrn 1.329
_exptl_crystal_density_method 'not measured'
_exptl_crystal_description block
_exptl_crystal_F_000 480
_exptl_crystal_size_max 0.22
_exptl_crystal_size_mid 0.20
_exptl_crystal_size_min 0.18
_refine_diff_density_max 0.435
_refine_diff_density_min -0.554
_refine_ls_extinction_method none
_refine_ls_goodness_of_fit_ref 1.031
_refine_ls_hydrogen_treatment constr
_refine_ls_matrix_type full
_refine_ls_number_parameters 145
_refine_ls_number_reflns 2027
_refine_ls_number_restraints 0
_refine_ls_restrained_S_all 1.031
_refine_ls_R_factor_all 0.0548
_refine_ls_R_factor_gt 0.0425
_refine_ls_shift/su_max 0.005
_refine_ls_shift/su_mean 0.001
_refine_ls_structure_factor_coef Fsqd
_refine_ls_weighting_details 'calc w=1/[\s^2^(Fo^2^)+(0.0446P)^2^+0.6828P] where P=(Fo^2^+2Fc^2^)/3'
_refine_ls_weighting_scheme calc
_refine_ls_wR_factor_gt 0.1034
_refine_ls_wR_factor_ref 0.1151
_reflns_number_gt 1638
_reflns_number_total 2027
_reflns_threshold_expression I>2\s(I)
_cod_data_source_file hg2293.cif
_cod_data_source_block I
_cod_depositor_comments
;
The following automatic conversions were performed:
'_symmetry_cell_setting' value 'Monoclinic' changed to 'monoclinic'
according to '/home/saulius/struct/CIF-dictionaries/cif_core.dic'
dictionary named 'cif_core.dic' version 2.4.1 from 2010-06-29.

Automatic conversion script
Id: cif_fix_enum 1527 2010-12-29 10:47:43Z saulius 

The following automatic conversions were performed:

'_symmetry_cell_setting' value 'Monoclinic' changed to 'monoclinic'
according to /home/saulius/struct/CIF-dictionaries/cif_core.dic
dictionary named 'cif_core.dic' version 2.4.1 from 2010-06-29.

Automatic conversion script
Id: cif_fix_values 1715 2011-07-08 13:25:40Z adriana 
;
_cod_original_cell_volume 1147.8(5)
_cod_original_sg_symbol_Hall '-P  2ybc'
_cod_original_sg_symbol_H-M 'P 21/c'
_cod_database_code 2215532
_cod_database_fobs_code 2215532

loop_
_symmetry_equiv_pos_as_xyz
'x, y, z'
'-x, y+1/2, -z+1/2'
'-x, -y, -z'
'x, -y-1/2, z-1/2'

loop_
_atom_site_type_symbol
_atom_site_label
_atom_site_fract_x
_atom_site_fract_y
_atom_site_fract_z
_atom_site_U_iso_or_equiv
_atom_site_adp_type
_atom_site_calc_flag
_atom_site_refinement_flags
_atom_site_occupancy
Cl Cl1 0.41484(7) 0.65806(6) 0.24910(9) 0.0848(3) Uani d . 1
N N1 1.09198(17) 0.58490(13) 0.8124(2) 0.0509(5) Uani d . 1
C C1 1.1725(2) 0.65826(18) 0.8727(3) 0.0582(6) Uani d . 1
H H1 1.2574 0.6547 0.8611 0.070 Uiso calc R 1
C C2 1.1368(3) 0.73863(18) 0.9510(3) 0.0632(6) Uani d . 1
H H2 1.1952 0.7893 0.9897 0.076 Uiso calc R 1
C C3 1.0125(3) 0.74217(18) 0.9706(3) 0.0606(6) Uani d . 1
H H3 0.9862 0.7960 1.0242 0.073 Uiso calc R 1
C C4 0.9251(2) 0.66698(15) 0.9120(2) 0.0485(5) Uani d . 1
C C5 0.7909(2) 0.6772(2) 0.9426(3) 0.0687(7) Uani d . 1
H H5A 0.7602 0.7428 0.9069 0.082 Uiso calc R 1
H H5B 0.8000 0.6742 1.0630 0.082 Uiso calc R 1
C C6 0.6847(2) 0.60588(19) 0.8626(3) 0.0593(6) Uani d . 1
H H6A 0.7029 0.5426 0.9180 0.071 Uiso calc R 1
H H6B 0.6030 0.6294 0.8813 0.071 Uiso calc R 1
C C7 0.6700(2) 0.59178(15) 0.6771(3) 0.0456(5) Uani d . 1
C C8 0.5626(2) 0.62711(16) 0.5612(3) 0.0524(5) Uani d . 1
H H8 0.4978 0.6605 0.5976 0.063 Uiso calc R 1
C C9 0.5514(2) 0.61297(17) 0.3926(3) 0.0550(6) Uani d . 1
C C10 0.6447(2) 0.56352(18) 0.3355(3) 0.0592(6) Uani d . 1
H H10 0.6358 0.5537 0.2211 0.071 Uiso calc R 1
C C11 0.7528(2) 0.52821(16) 0.4512(3) 0.0534(5) Uani d . 1
H H11 0.8171 0.4950 0.4135 0.064 Uiso calc R 1
C C12 0.76631(19) 0.54171(14) 0.6219(2) 0.0436(5) Uani d . 1
C C13 0.8840(2) 0.50542(16) 0.7484(3) 0.0511(5) Uani d . 1
H H13A 0.9334 0.4621 0.6932 0.061 Uiso calc R 1
H H13B 0.8565 0.4676 0.8341 0.061 Uiso calc R 1
C C14 0.9696(2) 0.58905(15) 0.8304(2) 0.0440(5) Uani d . 1

loop_
_atom_site_aniso_label
_atom_site_aniso_U_11
_atom_site_aniso_U_22
_atom_site_aniso_U_33
_atom_site_aniso_U_12
_atom_site_aniso_U_13
_atom_site_aniso_U_23
Cl1 0.0748(5) 0.0773(5) 0.0845(5) -0.0125(3) -0.0162(4) 0.0282(4)
N1 0.0510(10) 0.0547(11) 0.0462(10) 0.0076(9) 0.0102(8) 0.0002(8)
C1 0.0524(13) 0.0702(16) 0.0489(12) -0.0005(12) 0.0059(10) 0.0044(11)
C2 0.0681(16) 0.0580(14) 0.0560(14) -0.0079(12) 0.0000(12) -0.0047(11)
C3 0.0727(16) 0.0530(13) 0.0503(13) 0.0083(12) 0.0033(11) -0.0131(10)
C4 0.0569(13) 0.0498(12) 0.0368(10) 0.0080(10) 0.0068(9) -0.0032(9)
C5 0.0668(16) 0.0806(17) 0.0610(15) 0.0077(13) 0.0202(12) -0.0243(13)
C6 0.0608(14) 0.0718(15) 0.0504(13) 0.0045(12) 0.0237(11) -0.0025(11)
C7 0.0499(12) 0.0434(11) 0.0461(11) -0.0013(9) 0.0165(9) 0.0010(9)
C8 0.0491(12) 0.0462(12) 0.0627(14) -0.0005(10) 0.0150(11) 0.0015(10)
C9 0.0557(13) 0.0485(12) 0.0563(13) -0.0113(10) 0.0045(11) 0.0103(10)
C10 0.0721(16) 0.0648(15) 0.0396(11) -0.0208(12) 0.0110(11) 0.0002(10)
C11 0.0591(13) 0.0521(13) 0.0531(13) -0.0086(10) 0.0221(11) -0.0125(10)
C12 0.0505(12) 0.0356(10) 0.0456(11) -0.0033(9) 0.0135(9) -0.0015(8)
C13 0.0559(13) 0.0407(11) 0.0567(13) 0.0070(9) 0.0135(10) -0.0045(9)
C14 0.0513(12) 0.0434(11) 0.0358(10) 0.0082(9) 0.0075(9) 0.0043(8)

loop_
_atom_type_symbol
_atom_type_description
_atom_type_scat_dispersion_real
_atom_type_scat_dispersion_imag
_atom_type_scat_source
C C 0.0033 0.0016 'International Tables Vol C Tables 4.2.6.8 and 6.1.1.4'
H H 0.0000 0.0000 'International Tables Vol C Tables 4.2.6.8 and 6.1.1.4'
N N 0.0061 0.0033 'International Tables Vol C Tables 4.2.6.8 and 6.1.1.4'
Cl Cl 0.1484 0.1585 'International Tables Vol C Tables 4.2.6.8 and 6.1.1.4'

loop_
_geom_angle_atom_site_label_1
_geom_angle_atom_site_label_2
_geom_angle_atom_site_label_3
_geom_angle
C1 N1 C14 118.67(19)
N1 C1 C2 123.3(2)
N1 C1 H1 118.3
C2 C1 H1 118.3
C1 C2 C3 117.9(2)
C1 C2 H2 121.1
C3 C2 H2 121.1
C2 C3 C4 121.2(2)
C2 C3 H3 119.4
C4 C3 H3 119.4
C3 C4 C14 116.8(2)
C3 C4 C5 117.0(2)
C14 C4 C5 126.2(2)
C4 C5 C6 120.24(19)
C4 C5 H5A 107.3
C6 C5 H5A 107.3
C4 C5 H5B 107.3
C6 C5 H5B 107.3
H5A C5 H5B 106.9
C7 C6 C5 113.98(19)
C7 C6 H6A 108.8
C5 C6 H6A 108.8
C7 C6 H6B 108.8
C5 C6 H6B 108.8
H6A C6 H6B 107.7
C8 C7 C12 119.68(19)
C8 C7 C6 121.29(19)
C12 C7 C6 119.02(19)
C9 C8 C7 120.1(2)
C9 C8 H8 120.0
C7 C8 H8 120.0
C10 C9 C8 121.2(2)
C10 C9 Cl1 119.61(18)
C8 C9 Cl1 119.18(19)
C9 C10 C11 118.9(2)
C9 C10 H10 120.5
C11 C10 H10 120.5
C12 C11 C10 120.9(2)
C12 C11 H11 119.5
C10 C11 H11 119.5
C11 C12 C7 119.17(19)
C11 C12 C13 121.49(19)
C7 C12 C13 119.32(18)
C12 C13 C14 111.88(17)
C12 C13 H13A 109.2
C14 C13 H13A 109.2
C12 C13 H13B 109.2
C14 C13 H13B 109.2
H13A C13 H13B 107.9
N1 C14 C4 122.2(2)
N1 C14 C13 114.49(17)
C4 C14 C13 123.27(19)

loop_
_geom_bond_atom_site_label_1
_geom_bond_atom_site_label_2
_geom_bond_distance
Cl1 C9 1.745(2)
N1 C1 1.329(3)
N1 C14 1.342(3)
C1 C2 1.365(3)
C1 H1 0.9300
C2 C3 1.367(4)
C2 H2 0.9300
C3 C4 1.386(3)
C3 H3 0.9300
C4 C14 1.394(3)
C4 C5 1.510(3)
C5 C6 1.511(3)
C5 H5A 0.9700
C5 H5B 0.9700
C6 C7 1.504(3)
C6 H6A 0.9700
C6 H6B 0.9700
C7 C8 1.384(3)
C7 C12 1.390(3)
C8 C9 1.373(3)
C8 H8 0.9300
C9 C10 1.368(3)
C10 C11 1.387(3)
C10 H10 0.9300
C11 C12 1.385(3)
C11 H11 0.9300
C12 C13 1.503(3)
C13 C14 1.509(3)
C13 H13A 0.9700
C13 H13B 0.9700

loop_
_geom_torsion_atom_site_label_1
_geom_torsion_atom_site_label_2
_geom_torsion_atom_site_label_3
_geom_torsion_atom_site_label_4
_geom_torsion
C14 N1 C1 C2 -0.7(3)
N1 C1 C2 C3 1.4(4)
C1 C2 C3 C4 -0.4(4)
C2 C3 C4 C14 -1.0(3)
C2 C3 C4 C5 179.0(2)
C3 C4 C5 C6 171.7(2)
C14 C4 C5 C6 -8.3(4)
C4 C5 C6 C7 -49.7(3)
C5 C6 C7 C8 -110.3(2)
C5 C6 C7 C12 70.1(3)
C12 C7 C8 C9 -0.2(3)
C6 C7 C8 C9 -179.8(2)
C7 C8 C9 C10 0.5(3)
C7 C8 C9 Cl1 179.90(16)
C8 C9 C10 C11 -0.7(3)
Cl1 C9 C10 C11 179.93(16)
C9 C10 C11 C12 0.6(3)
C10 C11 C12 C7 -0.3(3)
C10 C11 C12 C13 -178.9(2)
C8 C7 C12 C11 0.1(3)
C6 C7 C12 C11 179.7(2)
C8 C7 C12 C13 178.75(19)
C6 C7 C12 C13 -1.6(3)
C11 C12 C13 C14 109.3(2)
C7 C12 C13 C14 -69.4(2)
C1 N1 C14 C4 -0.8(3)
C1 N1 C14 C13 176.47(18)
C3 C4 C14 N1 1.7(3)
C5 C4 C14 N1 -178.3(2)
C3 C4 C14 C13 -175.4(2)
C5 C4 C14 C13 4.6(3)
C12 C13 C14 N1 -122.11(19)
C12 C13 C14 C4 55.2(3)

loop_
_cod_related_entry_id
_cod_related_entry_database
_cod_related_entry_code
1 ChemSpider 19182104
